data_7220439
loop_
_publ_author_name
'Morohashi, Naoya'
'Nanbu, Kazuki'
'Tonosaki, Ayano'
'Noji, Shintaro'
'Hattori, Tetsutaro'

_publ_section_title
;
 Comparison of inclusion properties between p-tert-butylcalix[4]arene and
 p-tert-butylthiacalix[4]arene towards primary alcohols in crystals
;
_journal_issue 26
_journal_name_full CrystEngComm
_journal_page_first 4799
_journal_paper_doi 10.1039/C5CE00370A
_journal_volume 17
_journal_year 2015
_chemical_formula_sum 'C41 H52 O5 S4'
_chemical_formula_weight 753.07
_chemical_name_systematic
;
 ?
;
_space_group_IT_number 129
_symmetry_cell_setting tetragonal
_symmetry_space_group_name_Hall '-P 4a 2a'
_symmetry_space_group_name_H-M 'P 4/n m m :2'
_atom_sites_solution_hydrogens geom
_atom_sites_solution_primary direct
_atom_sites_solution_secondary difmap
_audit_creation_method SHELXL-97
_audit_update_record
;
2015-04-23 deposited with the CCDC.
2015-05-11 downloaded from the CCDC.
;
_cell_angle_alpha 90.00
_cell_angle_beta 90.00
_cell_angle_gamma 90.00
_cell_formula_units_Z 2
_cell_length_a 15.7827(7)
_cell_length_b 15.7827(7)
_cell_length_c 8.2365(7)
_cell_measurement_reflns_used 6495
_cell_measurement_temperature 223(2)
_cell_measurement_theta_max 27.79
_cell_measurement_theta_min 2.47
_cell_volume 2051.7(2)
_computing_cell_refinement 'Bruker SMART'
_computing_data_collection 'Bruker APEXII'
_computing_data_reduction 'Bruker SAINT'
_computing_molecular_graphics 'Yadokari-XG 2009 (Wakita Nemoto et al., 2009)'
_computing_publication_material 'Yadokari-XG 2009 (Wakita,Nemoto et al., 2009)'
_computing_structure_refinement 'SHELXL-97 (Sheldrick, 1997)'
_computing_structure_solution 'Bruker SHELXTL'
_diffrn_ambient_temperature 223(2)
_diffrn_detector_area_resol_mean 8.333
_diffrn_measured_fraction_theta_full 0.999
_diffrn_measured_fraction_theta_max 0.999
_diffrn_measurement_device_type 'Bruker APEX-II CCD'
_diffrn_measurement_method 'phi and omega scans'
_diffrn_radiation_monochromator 'Bruker Helios multilayered confocal mirror'
_diffrn_radiation_source 'Bruker TXS fine-focus rotating anode'
_diffrn_radiation_type MoK\a
_diffrn_radiation_wavelength 0.71073
_diffrn_reflns_av_R_equivalents 0.0203
_diffrn_reflns_av_sigmaI/netI 0.0130
_diffrn_reflns_limit_h_max 13
_diffrn_reflns_limit_h_min -20
_diffrn_reflns_limit_k_max 20
_diffrn_reflns_limit_k_min -20
_diffrn_reflns_limit_l_max 10
_diffrn_reflns_limit_l_min -10
_diffrn_reflns_number 11188
_diffrn_reflns_theta_full 27.49
_diffrn_reflns_theta_max 27.49
_diffrn_reflns_theta_min 1.82
_exptl_absorpt_coefficient_mu 0.272
_exptl_absorpt_correction_T_max 1.0
_exptl_absorpt_correction_T_min 0.882977
_exptl_absorpt_correction_type empirical
_exptl_absorpt_process_details 'SADABS Sheldrick 1996'
_exptl_crystal_colour colorless
_exptl_crystal_density_diffrn 1.219
_exptl_crystal_density_method 'not measured'
_exptl_crystal_description prism
_exptl_crystal_F_000 804
_exptl_crystal_size_max 0.2
_exptl_crystal_size_mid 0.2
_exptl_crystal_size_min 0.2
_refine_diff_density_max 1.125
_refine_diff_density_min -1.223
_refine_diff_density_rms 0.187
_refine_ls_extinction_method none
_refine_ls_goodness_of_fit_ref 1.185
_refine_ls_hydrogen_treatment mixed
_refine_ls_matrix_type full
_refine_ls_number_parameters 92
_refine_ls_number_reflns 1332
_refine_ls_number_restraints 104
_refine_ls_restrained_S_all 1.219
_refine_ls_R_factor_all 0.1001
_refine_ls_R_factor_gt 0.0955
_refine_ls_shift/su_max 0.002
_refine_ls_shift/su_mean 0.000
_refine_ls_structure_factor_coef Fsqd
_refine_ls_weighting_details 'calc w=1/[\s^2^(Fo^2^)+(0.1542P)^2^+1.2937P] where P=(Fo^2^+2Fc^2^)/3'
_refine_ls_weighting_scheme calc
_refine_ls_wR_factor_gt 0.2366
_refine_ls_wR_factor_ref 0.2559
_reflns_number_gt 1190
_reflns_number_total 1332
_reflns_threshold_expression >2sigma(I)
_cod_data_source_file c5ce00370a2.cif
_cod_data_source_block 2-MeOH
_cod_depositor_comments 'Adding full bibliography for 7220433--7220440.cif.'
_cod_original_sg_symbol_H-M 'P 4/n m m'
_cod_database_code 7220439

loop_
_symmetry_equiv_pos_as_xyz
'x, y, z'
'-x+1/2, -y+1/2, z'
'x+1/2, -y, -z'
'-x, y+1/2, -z'
'-y, -x, -z'
'y+1/2, x+1/2, -z'
'y, -x+1/2, z'
'-y+1/2, x, z'
'-x, -y, -z'
'x-1/2, y-1/2, -z'
'-x-1/2, y, z'
'x, -y-1/2, z'
'y, x, z'
'-y-1/2, -x-1/2, z'
'-y, x-1/2, -z'
'y-1/2, -x, -z'

loop_
_atom_site_label
_atom_site_type_symbol
_atom_site_fract_x
_atom_site_fract_y
_atom_site_fract_z
_atom_site_U_iso_or_equiv
_atom_site_adp_type
_atom_site_occupancy
_atom_site_symmetry_multiplicity
_atom_site_calc_flag
_atom_site_refinement_flags
_atom_site_disorder_assembly
_atom_site_disorder_group
S1 S 0.42442(4) 0.07558(4) 0.77326(14) 0.0488(5) Uani 1 2 d S . .
O1 O 0.3777(2) 0.2500 0.6575(3) 0.0487(7) Uani 1 2 d S . .
C1 C 0.4246(2) 0.2500 0.7956(4) 0.0406(8) Uani 1 2 d S . .
C2 C 0.44896(16) 0.17378(16) 0.8689(3) 0.0426(6) Uani 1 1 d . . .
C3 C 0.49184(18) 0.17484(17) 1.0159(4) 0.0514(7) Uani 1 1 d . . .
H1 H 0.5075 0.1237 1.0631 0.062 Uiso 1 1 calc R . .
C5 C 0.5564(4) 0.2500 1.2611(7) 0.0799(15) Uani 1 2 d SDU . .
C4 C 0.5121(3) 0.2500 1.0947(5) 0.0553(10) Uani 1 2 d S . .
C8 C 0.2500 0.2500 1.144(4) 0.219(10) Uani 1 8 d SDU . .
O2 O 0.2500 0.2500 1.313(4) 0.270(10) Uani 1 8 d SDU . .
H8 H 0.349(6) 0.212(5) 0.658(11) 0.09(3) Uiso 0.50 1 d P . .
C7A C 0.5216(4) 0.1756(4) 1.3685(6) 0.0846(15) Uani 0.75 1 d PDU A .
H42 H 0.5495 0.1762 1.4721 0.127 Uiso 0.75 1 calc PR . .
H43 H 0.5324 0.1226 1.3153 0.127 Uiso 0.75 1 calc PR . .
H44 H 0.4617 0.1825 1.3838 0.127 Uiso 0.75 1 calc PR . .
C6B C 0.6395(7) 0.1967(10) 1.2365(18) 0.074(3) Uani 0.25 1 d PDU A 2
H39 H 0.6703 0.1944 1.3368 0.111 Uiso 0.25 1 calc PR A 2
H40 H 0.6740 0.2229 1.1546 0.111 Uiso 0.25 1 calc PR A 2
H41 H 0.6249 0.1403 1.2030 0.111 Uiso 0.25 1 calc PR A 2
C6A C 0.6536(6) 0.2500 1.246(2) 0.115(4) Uani 0.50 2 d SPDU A 1
H36 H 0.6785 0.2500 1.3519 0.172 Uiso 0.50 2 calc SPR A 1
H37 H 0.6714 0.2997 1.1877 0.172 Uiso 0.25 1 calc PR A 1
H38 H 0.6714 0.2003 1.1877 0.172 Uiso 0.25 1 calc PR A 1
C7B C 0.6077(17) 0.3318(11) 1.296(3) 0.116(5) Uani 0.25 1 d PDU A 2
H45 H 0.6336 0.3278 1.4010 0.174 Uiso 0.25 1 calc PR A 2
H46 H 0.5704 0.3798 1.2933 0.174 Uiso 0.25 1 calc PR A 2
H47 H 0.6508 0.3385 1.2147 0.174 Uiso 0.25 1 calc PR A 2

loop_
_atom_site_aniso_label
_atom_site_aniso_U_11
_atom_site_aniso_U_22
_atom_site_aniso_U_33
_atom_site_aniso_U_23
_atom_site_aniso_U_13
_atom_site_aniso_U_12
S1 0.0427(5) 0.0427(5) 0.0611(7) -0.0076(3) 0.0076(3) 0.0065(3)
O1 0.0506(16) 0.0517(17) 0.0439(14) 0.000 -0.0015(12) 0.000
C1 0.0326(17) 0.048(2) 0.0408(17) 0.000 0.0055(12) 0.000
C2 0.0350(12) 0.0435(13) 0.0493(14) -0.0031(10) 0.0057(10) 0.0012(9)
C3 0.0423(14) 0.0517(15) 0.0601(16) 0.0057(12) -0.0055(12) 0.0029(11)
C5 0.083(3) 0.094(4) 0.064(3) 0.000 -0.031(2) 0.000
C4 0.048(2) 0.062(2) 0.055(2) 0.000 -0.0105(17) 0.000
C8 0.211(11) 0.211(11) 0.236(11) 0.000 0.000 0.000
O2 0.283(11) 0.283(11) 0.245(11) 0.000 0.000 0.000
C7A 0.108(4) 0.095(3) 0.051(2) 0.002(2) -0.009(2) 0.017(3)
C6B 0.060(4) 0.095(7) 0.068(6) 0.012(6) -0.040(4) -0.011(4)
C6A 0.091(5) 0.138(9) 0.116(8) 0.000 -0.015(6) 0.000
C7B 0.132(10) 0.099(6) 0.118(10) -0.018(7) -0.035(8) -0.008(6)

loop_
_atom_type_symbol
_atom_type_description
_atom_type_scat_dispersion_real
_atom_type_scat_dispersion_imag
_atom_type_scat_source
C C 0.0033 0.0016 'International Tables Vol C Tables 4.2.6.8 and 6.1.1.4'
H H 0.0000 0.0000 'International Tables Vol C Tables 4.2.6.8 and 6.1.1.4'
O O 0.0106 0.0060 'International Tables Vol C Tables 4.2.6.8 and 6.1.1.4'
S S 0.1246 0.1234 'International Tables Vol C Tables 4.2.6.8 and 6.1.1.4'

loop_
_geom_angle_atom_site_label_1
_geom_angle_atom_site_label_2
_geom_angle_atom_site_label_3
_geom_angle
_geom_angle_site_symmetry_1
_geom_angle_site_symmetry_3
C2 S1 C2 100.55(17) 14_665 .
C1 O1 H8 109(7) . .
O1 C1 C2 120.76(17) . .
O1 C1 C2 120.76(17) . 12_565
C2 C1 C2 118.5(3) . 12_565
C3 C2 C1 120.0(3) . .
C3 C2 S1 120.2(2) . .
C1 C2 S1 119.8(2) . .
C2 C3 C4 122.1(3) . .
C2 C3 H1 119.0 . .
C4 C3 H1 119.0 . .
C4 C5 C6A 112.3(9) . .
C4 C5 C7B 113.7(10) . .
C6A C5 C7B 59.7(12) . .
C4 C5 C7B 113.7(10) . 12_565
C6A C5 C7B 59.7(12) . 12_565
C7B C5 C7B 113(2) . 12_565
C4 C5 C7A 110.1(3) . 12_565
C6A C5 C7A 113.3(5) . 12_565
C7B C5 C7A 57.0(12) . 12_565
C7B C5 C7A 134.5(11) 12_565 12_565
C4 C5 C7A 110.1(3) . .
C6A C5 C7A 113.3(5) . .
C7B C5 C7A 134.5(11) . .
C7B C5 C7A 57.0(12) 12_565 .
C7A C5 C7A 96.9(5) 12_565 .
C4 C5 C6B 105.3(6) . 12_565
C6A C5 C6B 32.6(7) . 12_565
C7B C5 C6B 30.9(11) . 12_565
C7B C5 C6B 92.0(15) 12_565 12_565
C7A C5 C6B 87.9(7) 12_565 12_565
C7A C5 C6B 139.9(7) . 12_565
C4 C5 C6B 105.3(6) . .
C6A C5 C6B 32.6(7) . .
C7B C5 C6B 92.0(15) . .
C7B C5 C6B 30.9(11) 12_565 .
C7A C5 C6B 139.9(7) 12_565 .
C7A C5 C6B 87.9(7) . .
C6B C5 C6B 64.7(14) 12_565 .
C3 C4 C3 117.2(4) 12_565 .
C3 C4 C5 121.41(19) 12_565 .
C3 C4 C5 121.41(19) . .
C5 C7A H42 109.5 . .
C5 C7A H43 109.5 . .
H42 C7A H43 109.5 . .
C5 C7A H44 109.5 . .
H42 C7A H44 109.5 . .
H43 C7A H44 109.5 . .
C5 C6B H39 109.5 . .
C5 C6B H40 109.5 . .
H39 C6B H40 109.5 . .
C5 C6B H41 109.5 . .
H39 C6B H41 109.5 . .
H40 C6B H41 109.5 . .
C5 C6A H36 109.5 . .
C5 C6A H37 109.5 . .
H36 C6A H37 109.5 . .
C5 C6A H38 109.5 . .
H36 C6A H38 109.5 . .
H37 C6A H38 109.5 . .
C5 C7B H45 109.5 . .
C5 C7B H46 109.5 . .
H45 C7B H46 109.5 . .
C5 C7B H47 109.5 . .
H45 C7B H47 109.5 . .
H46 C7B H47 109.5 . .

loop_
_geom_bond_atom_site_label_1
_geom_bond_atom_site_label_2
_geom_bond_distance
_geom_bond_site_symmetry_2
S1 C2 1.781(3) 14_665
S1 C2 1.781(3) .
O1 C1 1.357(5) .
O1 H8 0.76(9) .
C1 C2 1.400(3) .
C1 C2 1.400(3) 12_565
C2 C3 1.387(4) .
C3 C4 1.390(4) .
C3 H1 0.9300 .
C5 C4 1.538(6) .
C5 C6A 1.539(7) .
C5 C7B 1.551(7) .
C5 C7B 1.551(7) 12_565
C5 C7A 1.569(5) 12_565
C5 C7A 1.569(5) .
C5 C6B 1.571(7) 12_565
C5 C6B 1.571(7) .
C4 C3 1.390(4) 12_565
C8 O2 1.39(2) .
C7A H42 0.9600 .
C7A H43 0.9600 .
C7A H44 0.9600 .
C6B H39 0.9600 .
C6B H40 0.9600 .
C6B H41 0.9600 .
C6A H36 0.9600 .
C6A H37 0.9600 .
C6A H38 0.9600 .
C7B H45 0.9600 .
C7B H46 0.9600 .
C7B H47 0.9600 .

loop_
_geom_torsion_atom_site_label_1
_geom_torsion_atom_site_label_2
_geom_torsion_atom_site_label_3
_geom_torsion_atom_site_label_4
_geom_torsion
_geom_torsion_site_symmetry_1
_geom_torsion_site_symmetry_4
O1 C1 C2 C3 -175.6(3) . .
C2 C1 C2 C3 3.8(5) 12_565 .
O1 C1 C2 S1 4.2(4) . .
C2 C1 C2 S1 -176.42(15) 12_565 .
C2 S1 C2 C3 86.6(2) 14_665 .
C2 S1 C2 C1 -93.2(2) 14_665 .
C1 C2 C3 C4 -0.1(5) . .
S1 C2 C3 C4 -179.9(3) . .
C2 C3 C4 C3 -3.5(6) . 12_565
C2 C3 C4 C5 177.4(4) . .
C6A C5 C4 C3 -89.5(4) . 12_565
C7B C5 C4 C3 -24.1(14) . 12_565
C7B C5 C4 C3 -155.0(13) 12_565 12_565
C7A C5 C4 C3 37.7(6) 12_565 12_565
C7A C5 C4 C3 143.3(4) . 12_565
C6B C5 C4 C3 -55.8(9) 12_565 12_565
C6B C5 C4 C3 -123.3(8) . 12_565
C6A C5 C4 C3 89.5(4) . .
C7B C5 C4 C3 155.0(13) . .
C7B C5 C4 C3 24.1(14) 12_565 .
C7A C5 C4 C3 -143.3(4) 12_565 .
C7A C5 C4 C3 -37.7(6) . .
C6B C5 C4 C3 123.3(8) 12_565 .
C6B C5 C4 C3 55.8(9) . .
